data_2204053
loop_
_publ_author_name
'Liang, Zu-Pei'
'Cao, Chang-Qing'

_publ_section_title
;
(2E)-2-(2,4-Dichlorobenzylidene)-6,7-dihydro-2H-thiazolo[3,2-a]pyrimidin-
3(5H)-one
;
_journal_issue 8
_journal_name_full 'Acta Crystallographica, Section E'
_journal_page_first o1333
_journal_page_last o1334
_journal_paper_doi 10.1107/S160053680401654X
_journal_volume 60
_journal_year 2004
_chemical_formula_iupac 'C13 H10 Cl2 N2 O S'
_chemical_formula_moiety 'C13 H10 Cl2 N2 O S'
_chemical_formula_sum 'C13 H10 Cl2 N2 O S'
_chemical_formula_weight 313.19
_chemical_melting_point .437E-305
_chemical_name_systematic
;
(2E)-2-(2,4-Dichlorobenzylidene)-6,7-dihydro-2H-thiazolo[3,2-a]pyrimidin-
3(5H)-one
;
_space_group_IT_number 14
_symmetry_cell_setting monoclinic
_symmetry_space_group_name_Hall '-P 2ybc'
_symmetry_space_group_name_H-M 'P 1 21/c 1'
_cell_angle_alpha 90.00
_cell_angle_beta 93.543(6)
_cell_angle_gamma 90.00
_cell_formula_units_Z 4
_cell_length_a 6.155(2)
_cell_length_b 9.676(4)
_cell_length_c 22.507(8)
_cell_measurement_reflns_used 791
_cell_measurement_temperature 293(2)
_cell_measurement_theta_max 26.51
_cell_measurement_theta_min 3.63
_cell_volume 1337.8(8)
_computing_cell_refinement SMART
_computing_data_collection 'SMART (Bruker, 1997)'
_computing_data_reduction 'SAINT (Bruker, 1997)'
_computing_molecular_graphics 'SHELXTL (Bruker, 1997)'
_computing_publication_material SHELXTL
_computing_structure_refinement 'SHELXL97 (Sheldrick, 1997)'
_computing_structure_solution 'SHELXS97 (Sheldrick, 1997)'
_diffrn_ambient_temperature 293(2)
_diffrn_measured_fraction_theta_full 0.998
_diffrn_measured_fraction_theta_max 0.998
_diffrn_measurement_device_type 'Bruker SMART CCD'
_diffrn_measurement_method '\f and \w'
_diffrn_radiation_monochromator graphite
_diffrn_radiation_source 'fine-focus sealed tube'
_diffrn_radiation_type MoK\a
_diffrn_radiation_wavelength 0.71073
_diffrn_reflns_av_R_equivalents 0.0254
_diffrn_reflns_av_sigmaI/netI 0.0308
_diffrn_reflns_limit_h_max 7
_diffrn_reflns_limit_h_min -7
_diffrn_reflns_limit_k_max 12
_diffrn_reflns_limit_k_min -12
_diffrn_reflns_limit_l_max 28
_diffrn_reflns_limit_l_min -19
_diffrn_reflns_number 7749
_diffrn_reflns_theta_full 26.76
_diffrn_reflns_theta_max 26.76
_diffrn_reflns_theta_min 2.29
_diffrn_standards_decay_% 0
_diffrn_standards_interval_count 0
_diffrn_standards_interval_time 0
_diffrn_standards_number 0
_exptl_absorpt_coefficient_mu 0.633
_exptl_absorpt_correction_T_max 0.881
_exptl_absorpt_correction_T_min 0.820
_exptl_absorpt_correction_type multi-scan
_exptl_absorpt_process_details '(SADABS; Bruker, 1997)'
_exptl_crystal_colour yellow
_exptl_crystal_density_diffrn 1.555
_exptl_crystal_density_method 'not measured'
_exptl_crystal_description 'block cut from needle'
_exptl_crystal_F_000 640
_exptl_crystal_size_max 0.28
_exptl_crystal_size_mid 0.26
_exptl_crystal_size_min 0.20
_refine_diff_density_max 0.274
_refine_diff_density_min -0.204
_refine_ls_extinction_method none
_refine_ls_goodness_of_fit_ref 1.062
_refine_ls_hydrogen_treatment constr
_refine_ls_matrix_type full
_refine_ls_number_parameters 172
_refine_ls_number_reflns 2841
_refine_ls_number_restraints 0
_refine_ls_restrained_S_all 1.062
_refine_ls_R_factor_all 0.0574
_refine_ls_R_factor_gt 0.0384
_refine_ls_shift/su_max 0.001
_refine_ls_shift/su_mean 0.000
_refine_ls_structure_factor_coef Fsqd
_refine_ls_weighting_details 'calc w = 1/[\s^2^(Fo^2^)+(0.0406P)^2^+0.4345P] where P = (Fo^2^+2Fc^2^)/3'
_refine_ls_weighting_scheme calc
_refine_ls_wR_factor_ref 0.0944
_reflns_number_gt 2191
_reflns_number_total 2841
_reflns_threshold_expression I>2\s(I)
_cod_data_source_file lh6239.cif
_cod_original_sg_symbol_H-M 'P 21/c'
_cod_database_code 2204053

loop_
_symmetry_equiv_pos_as_xyz
'x, y, z'
'-x, y+1/2, -z+1/2'
'-x, -y, -z'
'x, -y-1/2, z-1/2'

loop_
_atom_site_label
_atom_site_fract_x
_atom_site_fract_y
_atom_site_fract_z
_atom_site_U_iso_or_equiv
_atom_site_adp_type
_atom_site_calc_flag
_atom_site_refinement_flags
_atom_site_occupancy
_atom_site_type_symbol
S1 0.14843(10) 0.52038(6) 0.40692(2) 0.04772(18) Uani d . 1 S
Cl1 0.90193(10) 0.15696(7) 0.41912(3) 0.0606(2) Uani d . 1 Cl
Cl2 0.59274(12) 0.05369(7) 0.63163(3) 0.0621(2) Uani d . 1 Cl
O1 0.5557(3) 0.48827(17) 0.28452(7) 0.0524(4) Uani d . 1 O
N1 0.2437(3) 0.60413(17) 0.30181(7) 0.0368(4) Uani d . 1 N
N2 -0.0659(3) 0.7099(2) 0.34152(9) 0.0546(5) Uani d . 1 N
C1 0.2246(4) 0.6814(2) 0.24558(9) 0.0463(5) Uani d . 1 C
H1A 0.2710 0.6240 0.2134 0.056 Uiso calc R 1 H
H1B 0.3169 0.7626 0.2484 0.056 Uiso calc R 1 H
C2 -0.0101(4) 0.7238(3) 0.23335(11) 0.0596(7) Uani d . 1 C
H2A -0.0206 0.7872 0.1999 0.072 Uiso calc R 1 H
H2B -0.0967 0.6428 0.2225 0.072 Uiso calc R 1 H
C3 -0.1002(4) 0.7918(3) 0.28650(11) 0.0602(7) Uani d . 1 C
H3A -0.0317 0.8814 0.2925 0.072 Uiso calc R 1 H
H3B -0.2551 0.8069 0.2785 0.072 Uiso calc R 1 H
C4 0.0911(3) 0.6272(2) 0.34402(9) 0.0398(5) Uani d . 1 C
C5 0.4093(3) 0.5144(2) 0.31655(9) 0.0374(5) Uani d . 1 C
C6 0.3828(3) 0.4527(2) 0.37687(9) 0.0373(5) Uani d . 1 C
C7 0.5269(4) 0.3603(2) 0.39918(9) 0.0421(5) Uani d . 1 C
H7 0.6382 0.3396 0.3745 0.051 Uiso calc R 1 H
C8 0.5390(3) 0.2865(2) 0.45577(9) 0.0392(5) Uani d . 1 C
C9 0.3883(4) 0.3042(3) 0.49957(10) 0.0513(6) Uani d . 1 C
H9 0.2746 0.3664 0.4923 0.062 Uiso calc R 1 H
C10 0.4019(4) 0.2333(3) 0.55293(10) 0.0521(6) Uani d . 1 C
H10 0.2986 0.2470 0.5808 0.063 Uiso calc R 1 H
C11 0.5701(4) 0.1424(2) 0.56408(9) 0.0443(5) Uani d . 1 C
C12 0.7249(4) 0.1199(2) 0.52314(9) 0.0464(5) Uani d . 1 C
H12 0.8388 0.0583 0.5312 0.056 Uiso calc R 1 H
C13 0.7056(3) 0.1916(2) 0.46989(9) 0.0399(5) Uani d . 1 C

loop_
_atom_site_aniso_label
_atom_site_aniso_U_11
_atom_site_aniso_U_22
_atom_site_aniso_U_33
_atom_site_aniso_U_12
_atom_site_aniso_U_13
_atom_site_aniso_U_23
S1 0.0500(3) 0.0536(4) 0.0407(3) 0.0148(3) 0.0116(2) 0.0127(3)
Cl1 0.0598(4) 0.0708(4) 0.0525(4) 0.0284(3) 0.0149(3) 0.0150(3)
Cl2 0.0798(5) 0.0653(4) 0.0408(3) 0.0008(3) -0.0004(3) 0.0166(3)
O1 0.0554(10) 0.0594(10) 0.0437(9) 0.0180(8) 0.0137(7) 0.0023(8)
N1 0.0424(10) 0.0371(9) 0.0310(9) 0.0043(8) 0.0045(7) 0.0040(7)
N2 0.0526(12) 0.0621(13) 0.0501(12) 0.0193(10) 0.0114(9) 0.0140(10)
C1 0.0566(14) 0.0450(13) 0.0377(12) 0.0065(11) 0.0073(10) 0.0101(10)
C2 0.0679(17) 0.0675(17) 0.0426(13) 0.0175(14) -0.0022(12) 0.0132(12)
C3 0.0603(16) 0.0649(17) 0.0556(15) 0.0247(13) 0.0054(12) 0.0191(13)
C4 0.0430(12) 0.0403(12) 0.0365(11) 0.0037(9) 0.0052(9) 0.0066(9)
C5 0.0440(12) 0.0346(11) 0.0334(11) 0.0024(9) 0.0015(9) -0.0039(8)
C6 0.0437(12) 0.0364(11) 0.0317(10) 0.0040(9) 0.0021(8) -0.0021(8)
C7 0.0475(13) 0.0441(12) 0.0348(11) 0.0084(10) 0.0021(9) -0.0022(9)
C8 0.0440(12) 0.0407(12) 0.0325(11) 0.0068(10) -0.0015(8) -0.0013(9)
C9 0.0527(14) 0.0611(15) 0.0400(12) 0.0203(12) 0.0028(10) 0.0045(11)
C10 0.0582(15) 0.0619(16) 0.0370(12) 0.0090(12) 0.0095(10) 0.0007(11)
C11 0.0582(14) 0.0434(12) 0.0306(11) -0.0022(11) -0.0015(9) 0.0039(9)
C12 0.0543(14) 0.0435(13) 0.0408(12) 0.0125(10) -0.0026(10) 0.0056(10)
C13 0.0437(12) 0.0416(12) 0.0345(11) 0.0059(9) 0.0024(9) 0.0002(9)

loop_
_atom_type_symbol
_atom_type_description
_atom_type_scat_dispersion_real
_atom_type_scat_dispersion_imag
_atom_type_scat_source
C C 0.0033 0.0016 'International Tables Vol C Tables 4.2.6.8 and 6.1.1.4'
H H 0.0000 0.0000 'International Tables Vol C Tables 4.2.6.8 and 6.1.1.4'
N N 0.0061 0.0033 'International Tables Vol C Tables 4.2.6.8 and 6.1.1.4'
O O 0.0106 0.0060 'International Tables Vol C Tables 4.2.6.8 and 6.1.1.4'
Cl Cl 0.1484 0.1585 'International Tables Vol C Tables 4.2.6.8 and 6.1.1.4'
S S 0.1246 0.1234 'International Tables Vol C Tables 4.2.6.8 and 6.1.1.4'

loop_
_geom_angle_atom_site_label_1
_geom_angle_atom_site_label_2
_geom_angle_atom_site_label_3
_geom_angle
C6 S1 C4 92.16(10)
C5 N1 C4 117.44(17)
C5 N1 C1 123.53(17)
C4 N1 C1 118.96(17)
C4 N2 C3 116.79(19)
N1 C1 C2 108.66(18)
N1 C1 H1A 110.0
C2 C1 H1A 110.0
N1 C1 H1B 110.0
C2 C1 H1B 110.0
H1A C1 H1B 108.3
C3 C2 C1 111.7(2)
C3 C2 H2A 109.3
C1 C2 H2A 109.3
C3 C2 H2B 109.3
C1 C2 H2B 109.3
H2A C2 H2B 107.9
N2 C3 C2 113.1(2)
N2 C3 H3A 109.0
C2 C3 H3A 109.0
N2 C3 H3B 109.0
C2 C3 H3B 109.0
H3A C3 H3B 107.8
N2 C4 N1 128.45(19)
N2 C4 S1 121.57(16)
N1 C4 S1 109.98(15)
O1 C5 N1 123.96(19)
O1 C5 C6 125.44(19)
N1 C5 C6 110.60(17)
C7 C6 C5 119.97(19)
C7 C6 S1 130.31(17)
C5 C6 S1 109.72(14)
C6 C7 C8 130.8(2)
C6 C7 H7 114.6
C8 C7 H7 114.6
C13 C8 C9 115.29(19)
C13 C8 C7 121.14(19)
C9 C8 C7 123.56(19)
C10 C9 C8 122.9(2)
C10 C9 H9 118.6
C8 C9 H9 118.6
C11 C10 C9 118.8(2)
C11 C10 H10 120.6
C9 C10 H10 120.6
C10 C11 C12 121.5(2)
C10 C11 Cl2 119.62(17)
C12 C11 Cl2 118.84(17)
C11 C12 C13 118.2(2)
C11 C12 H12 120.9
C13 C12 H12 120.9
C12 C13 C8 123.25(19)
C12 C13 Cl1 116.43(16)
C8 C13 Cl1 120.31(16)

loop_
_geom_bond_atom_site_label_1
_geom_bond_atom_site_label_2
_geom_bond_distance
S1 C6 1.757(2)
S1 C4 1.771(2)
Cl1 C13 1.746(2)
Cl2 C11 1.744(2)
O1 C5 1.215(2)
N1 C5 1.364(3)
N1 C4 1.395(3)
N1 C1 1.468(3)
N2 C4 1.253(3)
N2 C3 1.474(3)
C1 C2 1.511(3)
C1 H1A 0.9700
C1 H1B 0.9700
C2 C3 1.501(3)
C2 H2A 0.9700
C2 H2B 0.9700
C3 H3A 0.9700
C3 H3B 0.9700
C5 C6 1.501(3)
C6 C7 1.336(3)
C7 C8 1.458(3)
C7 H7 0.9300
C8 C13 1.398(3)
C8 C9 1.405(3)
C9 C10 1.381(3)
C9 H9 0.9300
C10 C11 1.370(3)
C10 H10 0.9300
C11 C12 1.383(3)
C12 C13 1.383(3)
C12 H12 0.9300

loop_
_geom_torsion_atom_site_label_1
_geom_torsion_atom_site_label_2
_geom_torsion_atom_site_label_3
_geom_torsion_atom_site_label_4
_geom_torsion
C5 N1 C1 C2 158.0(2)
C4 N1 C1 C2 -25.0(3)
N1 C1 C2 C3 49.8(3)
C4 N2 C3 C2 25.2(3)
C1 C2 C3 N2 -51.7(3)
C3 N2 C4 N1 1.8(4)
C3 N2 C4 S1 -178.95(18)
C5 N1 C4 N2 175.8(2)
C1 N1 C4 N2 -1.4(4)
C5 N1 C4 S1 -3.6(2)
C1 N1 C4 S1 179.28(16)
C6 S1 C4 N2 -176.9(2)
C6 S1 C4 N1 2.52(16)
C4 N1 C5 O1 -177.9(2)
C1 N1 C5 O1 -0.9(3)
C4 N1 C5 C6 2.7(3)
C1 N1 C5 C6 179.77(18)
O1 C5 C6 C7 -0.4(3)
N1 C5 C6 C7 179.00(19)
O1 C5 C6 S1 -179.99(19)
N1 C5 C6 S1 -0.6(2)
C4 S1 C6 C7 179.3(2)
C4 S1 C6 C5 -1.09(16)
C5 C6 C7 C8 179.7(2)
S1 C6 C7 C8 -0.7(4)
C6 C7 C8 C13 179.3(2)
C6 C7 C8 C9 -0.8(4)
C13 C8 C9 C10 -0.1(4)
C7 C8 C9 C10 179.9(2)
C8 C9 C10 C11 0.5(4)
C9 C10 C11 C12 -0.3(4)
C9 C10 C11 Cl2 179.04(19)
C10 C11 C12 C13 -0.3(4)
Cl2 C11 C12 C13 -179.63(17)
C11 C12 C13 C8 0.7(3)
C11 C12 C13 Cl1 -178.75(17)
C9 C8 C13 C12 -0.5(3)
C7 C8 C13 C12 179.5(2)
C9 C8 C13 Cl1 178.93(17)
C7 C8 C13 Cl1 -1.1(3)

loop_
_cod_related_entry_id
_cod_related_entry_database
_cod_related_entry_code
1 ChemSpider 1072712
